data_4116925
loop_
_publ_author_name
'Masaaki Okazaki'
'Takeo Ohtani'
'Shinji Inomata'
'Naohiko Tagaki'
'Hiroshi Ogino'

_publ_contact_author
;
Masaaki Okazaki
Department of Chemistry, Graduate School of Scienece, Tohoku University, 
Sendai 980-8578, JAPAN.
;
_publ_contact_author_email okazaki@inorg.chem.tohoku.ac.jp
_publ_contact_author_fax 81-22-217-6543
_publ_contact_author_phone 81-22-217-6541
_publ_section_title
;
 Reductive Coupling of Carbonyl Ligands on a Cubane-Type Tetrairon Cluster
 [Cp4Fe4(CO)4] or [(MeC5H4)4Fe4(CO)4] To Give an Acetylene-Coordinated
 Cluster [Cp4Fe4(HC\\tbCH)2] or [(MeC5H4)4Fe4(HC\\tbCH)2]
;
_journal_name_full 'Journal of the American Chemical Society'
_journal_page_first 9135
_journal_page_last 9138
_journal_paper_doi 10.1021/ja980669u
_journal_volume 120
_journal_year 1998
_chemical_formula_moiety 'C24 H24 Fe4 '
_chemical_formula_sum 'C24 H24 Fe4'
_chemical_formula_weight 535.84
_chemical_name_common 'tetrairon acetylene cluster'
_space_group_IT_number 61
_symmetry_cell_setting orthorhombic
_symmetry_Int_Tables_number 61
_symmetry_space_group_name_Hall '-P 2ac 2ab'
_symmetry_space_group_name_H-M 'P b c a'
_audit_creation_date 'Tue Nov 11 14:25:15 1997'
_audit_creation_method 'from TEXRAY.INF file'
_cell_angle_alpha 90
_cell_angle_beta 90
_cell_angle_gamma 90
_cell_formula_units_Z 8
_cell_length_a 17.765(3)
_cell_length_b 17.662(7)
_cell_length_c 12.461(3)
_cell_measurement_reflns_used 25
_cell_measurement_temperature 293.2
_cell_measurement_theta_max 14.8
_cell_measurement_theta_min 12.8
_cell_volume 3909.8(19)
_computing_cell_refinement 'MSC/AFC Diffractometer Control'
_computing_data_collection 'MSC/AFC Diffractometer Control'
_computing_data_reduction teXsan
_computing_publication_material teXsan
_computing_structure_refinement teXsan
_diffrn_ambient_temperature 293.2
_diffrn_measurement_device 'Rigaku AFC6S'
_diffrn_measurement_method \w-2\q
_diffrn_orient_matrix_UB_11 -0.05193
_diffrn_orient_matrix_UB_12 -0.00281
_diffrn_orient_matrix_UB_13 -0.03072
_diffrn_orient_matrix_UB_21 -0.02148
_diffrn_orient_matrix_UB_22 -0.00194
_diffrn_orient_matrix_UB_23 0.07413
_diffrn_orient_matrix_UB_31 -0.00333
_diffrn_orient_matrix_UB_32 0.05651
_diffrn_orient_matrix_UB_33 0.00097
_diffrn_radiation_detector 'scintillation counter'
_diffrn_radiation_monochromator graphite
_diffrn_radiation_source 'Rigaku sealed tube'
_diffrn_radiation_type 'Mo K\a'
_diffrn_radiation_wavelength 0.7107
_diffrn_reflns_av_R_equivalents 0.00
_diffrn_reflns_av_sigmaI/netI 0.135
_diffrn_reflns_limit_h_max 23
_diffrn_reflns_limit_h_min 0
_diffrn_reflns_limit_k_max 22
_diffrn_reflns_limit_k_min 0
_diffrn_reflns_limit_l_max 0
_diffrn_reflns_limit_l_min -16
_diffrn_reflns_number 4995
_diffrn_reflns_reduction_process 'Lp corrections applied'
_diffrn_reflns_theta_max 27.48
_diffrn_reflns_theta_min 1.63
_diffrn_standards_decay_% -1.34
_diffrn_standards_interval_count 150
_diffrn_standards_number 3
_exptl_absorpt_coefficient_mu 2.913
_exptl_absorpt_correction_T_max 1.000
_exptl_absorpt_correction_T_min 0.665
_exptl_absorpt_correction_type '\y scans(North,Phillips & Mathews,1968)'
_exptl_crystal_colour brown
_exptl_crystal_density_diffrn 1.820
_exptl_crystal_description prismatic
_exptl_crystal_F_000 2176.00
_exptl_crystal_size_max 0.300
_exptl_crystal_size_mid 0.200
_exptl_crystal_size_min 0.150
_refine_diff_density_max 0.54
_refine_diff_density_min -0.71
_refine_ls_extinction_method none
_refine_ls_goodness_of_fit_obs 0.809
_refine_ls_matrix_type full
_refine_ls_number_constraints 0
_refine_ls_number_parameters 253
_refine_ls_number_reflns 2281
_refine_ls_number_restraints 0
_refine_ls_R_factor_obs 0.0565
_refine_ls_shift/esd_max 0.1880
_refine_ls_shift/esd_mean 0.0210
_refine_ls_structure_factor_coef F
_refine_ls_weighting_details 'w = 1/[\s^2^(Fo) + 0.00865|Fo|^2^]'
_refine_ls_weighting_scheme calc
_refine_ls_wR_factor_obs 0.0847
_reflns_number_observed 2281
_reflns_number_total 4995
_reflns_observed_criterion >3.0sigma(I)
_cod_data_source_file ja980669u.cif
_cod_data_source_block C24H24Fe4
_cod_depositor_comments
;
The following automatic conversions were performed:

'_refine_ls_weighting_scheme' value 'w = 1/[\s^2^(Fo) +
0.00865|Fo|^2^]' was changed to 'calc'. New tag
'_refine_ls_weighting_details' was created. The value of the new tag
was set to 'w = 1/[\s^2^(Fo) + 0.00865|Fo|^2^]'.

Automatic conversion script
Id: cif_fix_values 3143 2015-03-26 13:38:13Z robertas 
;
_cod_original_cell_volume 3909(3)
_cod_original_sg_symbol_H-M 'P b c a '
_cod_original_formula_sum 'C24 H24 Fe4 '
_cod_database_code 4116925

loop_
_symmetry_equiv_pos_as_xyz
'   +x,   +y,   +z'
'1/2+x,1/2-y,   -z'
'   -x,1/2+y,1/2-z'
'1/2-x,   -y,1/2+z'
'   -x,   -y,   -z'
'1/2-x,1/2+y,   +z'
'   +x,1/2-y,1/2+z'
'1/2+x,   +y,1/2-z'

loop_
_atom_site_aniso_label
_atom_site_aniso_U_11
_atom_site_aniso_U_22
_atom_site_aniso_U_33
_atom_site_aniso_U_12
_atom_site_aniso_U_13
_atom_site_aniso_U_23
Fe1 0.0280(6) 0.0309(7) 0.0395(8) -0.0027(5) -0.0004(6) 0.0019(6)
Fe2 0.0326(6) 0.0255(6) 0.0321(7) 0.0034(5) -0.0017(6) 0.0006(6)
Fe3 0.0310(6) 0.0295(6) 0.0342(7) -0.0052(5) 0.0024(6) -0.0024(6)
Fe4 0.0374(7) 0.0292(6) 0.0345(7) 0.0042(5) 0.0034(6) 0.0048(6)
C1 0.038(5) 0.034(5) 0.037(5) 0.004(4) -0.002(4) 0.013(4)
C2 0.038(5) 0.028(4) 0.038(5) -0.005(4) -0.005(4) 0.004(4)
C3 0.037(5) 0.027(4) 0.034(5) 0.003(4) 0.006(4) 0.004(4)
C4 0.034(4) 0.021(4) 0.038(5) -0.002(4) 0.007(4) -0.004(4)
C5 0.029(7) 0.08(1) 0.31(4) 0.017(7) 0.05(1) 0.10(2)
C6 0.07(2) 0.34(5) 0.08(1) -0.10(2) -0.02(1) 0.03(2)
C7 0.09(2) 0.10(2) 0.27(4) -0.07(2) 0.06(3) -0.11(2)
C8 0.042(9) 0.17(2) 0.23(3) -0.05(1) -0.02(2) 0.15(3)
C9 0.07(1) 0.14(2) 0.11(2) -0.06(1) 0.05(1) -0.04(1)
C10 0.078(10) 0.032(6) 0.14(2) 0.018(6) 0.01(1) 0.025(9)
C11 0.18(2) 0.065(10) 0.042(8) 0.06(1) 0.01(1) 0.022(7)
C12 0.10(1) 0.038(7) 0.19(2) 0.037(8) -0.10(2) -0.03(1)
C13 0.08(1) 0.059(9) 0.18(2) 0.044(9) 0.09(1) 0.06(1)
C14 0.14(2) 0.040(7) 0.07(1) 0.038(9) -0.04(1) -0.009(7)
C15 0.067(9) 0.038(6) 0.12(1) -0.025(6) -0.027(9) -0.004(8)
C16 0.050(7) 0.10(1) 0.09(1) -0.030(7) -0.014(8) -0.049(10)
C17 0.059(8) 0.09(1) 0.064(9) -0.028(8) -0.029(7) -0.006(8)
C18 0.027(5) 0.09(1) 0.11(1) -0.013(6) 0.000(7) -0.01(1)
C19 0.063(8) 0.12(1) 0.08(1) -0.057(9) -0.011(8) 0.00(1)
C20 0.084(9) 0.036(6) 0.065(9) 0.010(6) -0.002(7) 0.016(6)
C21 0.10(1) 0.038(6) 0.065(9) 0.029(7) 0.020(8) 0.016(6)
C22 0.063(8) 0.060(9) 0.13(1) 0.031(7) 0.010(9) 0.053(10)
C23 0.09(1) 0.058(8) 0.09(1) 0.006(7) -0.045(10) 0.033(8)
C24 0.10(1) 0.047(7) 0.055(8) 0.012(7) 0.009(8) 0.032(6)

loop_
_atom_site_label
_atom_site_fract_x
_atom_site_fract_y
_atom_site_fract_z
_atom_site_U_iso_or_equiv
_atom_site_thermal_displace_type
_atom_site_calc_flag
_atom_site_occupancy
Fe1 0.48610(7) 0.18222(7) 0.6250(1) 0.0328(3) Uani d 1.00
Fe2 0.35504(7) 0.23194(7) 0.6343(1) 0.0301(3) Uani d 1.00
Fe3 0.32164(7) 0.09858(7) 0.5904(1) 0.0316(3) Uani d 1.00
Fe4 0.42828(7) 0.07010(7) 0.7155(1) 0.0337(3) Uani d 1.00
C1 0.4169(5) 0.1807(5) 0.7440(8) 0.036(2) Uani d 1.00
C2 0.3987(5) 0.1668(5) 0.5267(8) 0.035(2) Uani d 1.00
C3 0.3425(5) 0.1432(5) 0.7289(8) 0.033(2) Uani d 1.00
C4 0.4320(5) 0.0943(5) 0.5641(7) 0.031(2) Uani d 1.00
C5 0.5998(9) 0.161(1) 0.614(4) 0.139(9) Uani d 1.00
C6 0.585(1) 0.206(3) 0.696(2) 0.16(1) Uani d 1.00
C7 0.557(1) 0.270(2) 0.656(4) 0.16(1) Uani d 1.00
C8 0.551(1) 0.266(2) 0.556(3) 0.15(1) Uani d 1.00
C9 0.580(1) 0.196(2) 0.527(2) 0.105(8) Uani d 1.00
C10 0.3697(9) 0.3479(7) 0.621(2) 0.085(6) Uani d 1.00
C11 0.333(1) 0.3241(9) 0.538(1) 0.096(6) Uani d 1.00
C12 0.265(1) 0.2920(8) 0.575(2) 0.111(7) Uani d 1.00
C13 0.268(1) 0.2986(10) 0.683(2) 0.106(7) Uani d 1.00
C14 0.334(1) 0.3350(8) 0.709(1) 0.084(6) Uani d 1.00
C15 0.2723(8) -0.0070(7) 0.556(2) 0.073(5) Uani d 1.00
C16 0.2769(7) 0.0360(10) 0.460(1) 0.079(5) Uani d 1.00
C17 0.2350(8) 0.1017(9) 0.477(1) 0.071(5) Uani d 1.00
C18 0.2046(6) 0.0991(9) 0.578(1) 0.077(5) Uani d 1.00
C19 0.2269(9) 0.033(1) 0.631(1) 0.088(6) Uani d 1.00
C20 0.4004(8) -0.0372(6) 0.774(1) 0.062(4) Uani d 1.00
C21 0.4642(9) -0.0423(7) 0.706(1) 0.067(4) Uani d 1.00
C22 0.5201(8) 0.0011(9) 0.747(2) 0.083(5) Uani d 1.00
C23 0.4917(9) 0.0330(8) 0.847(1) 0.079(5) Uani d 1.00
C24 0.4187(9) 0.0062(7) 0.859(1) 0.067(4) Uani d 1.00

loop_
_atom_type_symbol
_atom_type_oxidation_number
_atom_type_number_in_cell
_atom_type_scat_dispersion_real
_atom_type_scat_dispersion_imag
_atom_type_scat_source
C 0 192 0.003 0.002
;International Tables for Crystallography
(1992, Vol. C, Tables 4.2.6.8 and 6.1.1.1)
;
H 0 192 0.000 0.000
;International Tables for Crystallography
(1992, Vol. C, Table 6.1.1.2)
;
Fe 0 32 0.346 0.844
;International Tables for Crystallography
(1992, Vol. C, Tables 4.2.6.8 and 6.1.1.1)
;

loop_
_geom_angle_atom_site_label_1
_geom_angle_atom_site_label_2
_geom_angle_atom_site_label_3
_geom_angle
_geom_angle_site_symmetry_1
_geom_angle_site_symmetry_2
_geom_angle_site_symmetry_3
_geom_angle_publ_flag
FE2 FE1 FE4 82.78(6) 1_555 1_555 1_555 yes
FE2 FE1 C1 51.2(3) 1_555 1_555 1_555 yes
FE2 FE1 C2 49.4(3) 1_555 1_555 1_555 yes
FE2 FE1 C4 80.8(3) 1_555 1_555 1_555 yes
FE2 FE1 C5 169.6(5) 1_555 1_555 1_555 yes
FE2 FE1 C6 136(1) 1_555 1_555 1_555 yes
FE2 FE1 C7 107.5(9) 1_555 1_555 1_555 yes
FE2 FE1 C8 106.7(8) 1_555 1_555 1_555 yes
FE2 FE1 C9 137(1) 1_555 1_555 1_555 yes
FE4 FE1 C1 51.6(3) 1_555 1_555 1_555 yes
FE4 FE1 C2 81.3(3) 1_555 1_555 1_555 yes
FE4 FE1 C4 49.5(3) 1_555 1_555 1_555 yes
FE4 FE1 C5 107.0(5) 1_555 1_555 1_555 yes
FE4 FE1 C6 109(1) 1_555 1_555 1_555 yes
FE4 FE1 C7 140(1) 1_555 1_555 1_555 yes
FE4 FE1 C8 170.4(7) 1_555 1_555 1_555 yes
FE4 FE1 C9 133.2(9) 1_555 1_555 1_555 yes
C1 FE1 C2 88.5(4) 1_555 1_555 1_555 yes
C1 FE1 C4 88.5(4) 1_555 1_555 1_555 yes
C1 FE1 C5 132(1) 1_555 1_555 1_555 yes
C1 FE1 C6 102.9(9) 1_555 1_555 1_555 yes
C1 FE1 C7 105(1) 1_555 1_555 1_555 yes
C1 FE1 C8 133(1) 1_555 1_555 1_555 yes
C1 FE1 C9 164.8(6) 1_555 1_555 1_555 yes
C2 FE1 C4 43.9(4) 1_555 1_555 1_555 yes
C2 FE1 C5 134(1) 1_555 1_555 1_555 yes
C2 FE1 C6 167.7(7) 1_555 1_555 1_555 yes
C2 FE1 C7 134(1) 1_555 1_555 1_555 yes
C2 FE1 C8 106.0(8) 1_555 1_555 1_555 yes
C2 FE1 C9 106.1(8) 1_555 1_555 1_555 yes
C4 FE1 C5 108.1(9) 1_555 1_555 1_555 yes
C4 FE1 C6 139(1) 1_555 1_555 1_555 yes
C4 FE1 C7 166(1) 1_555 1_555 1_555 yes
C4 FE1 C8 132(1) 1_555 1_555 1_555 yes
C4 FE1 C9 104.7(6) 1_555 1_555 1_555 yes
C5 FE1 C6 37(1) 1_555 1_555 1_555 yes
C5 FE1 C7 62.7(10) 1_555 1_555 1_555 yes
C5 FE1 C8 63.4(8) 1_555 1_555 1_555 yes
C5 FE1 C9 36.2(9) 1_555 1_555 1_555 yes
C6 FE1 C7 38(1) 1_555 1_555 1_555 yes
C6 FE1 C8 62(1) 1_555 1_555 1_555 yes
C6 FE1 C9 62.2(9) 1_555 1_555 1_555 yes
C7 FE1 C8 35(1) 1_555 1_555 1_555 yes
C7 FE1 C9 61.9(9) 1_555 1_555 1_555 yes
C8 FE1 C9 39.3(10) 1_555 1_555 1_555 yes
FE1 FE2 FE3 83.06(6) 1_555 1_555 1_555 yes
FE1 FE2 C1 49.5(3) 1_555 1_555 1_555 yes
FE1 FE2 C2 51.8(3) 1_555 1_555 1_555 yes
FE1 FE2 C3 81.5(3) 1_555 1_555 1_555 yes
FE1 FE2 C10 103.2(4) 1_555 1_555 1_555 yes
FE1 FE2 C11 115.3(6) 1_555 1_555 1_555 yes
FE1 FE2 C12 153.2(10) 1_555 1_555 1_555 yes
FE1 FE2 C13 158.1(9) 1_555 1_555 1_555 yes
FE1 FE2 C14 120.0(6) 1_555 1_555 1_555 yes
FE3 FE2 C1 81.4(3) 1_555 1_555 1_555 yes
FE3 FE2 C2 51.6(3) 1_555 1_555 1_555 yes
FE3 FE2 C3 49.7(3) 1_555 1_555 1_555 yes
FE3 FE2 C10 161.6(7) 1_555 1_555 1_555 yes
FE3 FE2 C11 125.1(7) 1_555 1_555 1_555 yes
FE3 FE2 C12 102.9(4) 1_555 1_555 1_555 yes
FE3 FE2 C13 115.5(7) 1_555 1_555 1_555 yes
FE3 FE2 C14 151.9(7) 1_555 1_555 1_555 yes
C1 FE2 C2 89.1(4) 1_555 1_555 1_555 yes
C1 FE2 C3 44.3(4) 1_555 1_555 1_555 yes
C1 FE2 C10 115.9(7) 1_555 1_555 1_555 yes
C1 FE2 C11 150.5(8) 1_555 1_555 1_555 yes
C1 FE2 C12 156.7(10) 1_555 1_555 1_555 yes
C1 FE2 C13 118.9(8) 1_555 1_555 1_555 yes
C1 FE2 C14 101.1(5) 1_555 1_555 1_555 yes
C2 FE2 C3 89.2(4) 1_555 1_555 1_555 yes
C2 FE2 C10 119.1(7) 1_555 1_555 1_555 yes
C2 FE2 C11 98.1(5) 1_555 1_555 1_555 yes
C2 FE2 C12 111.8(8) 1_555 1_555 1_555 yes
C2 FE2 C13 148.9(9) 1_555 1_555 1_555 yes
C2 FE2 C14 155.1(7) 1_555 1_555 1_555 yes
C3 FE2 C10 147.7(7) 1_555 1_555 1_555 yes
C3 FE2 C11 162.7(8) 1_555 1_555 1_555 yes
C3 FE2 C12 122.4(9) 1_555 1_555 1_555 yes
C3 FE2 C13 101.3(5) 1_555 1_555 1_555 yes
C3 FE2 C14 113.9(6) 1_555 1_555 1_555 yes
C10 FE2 C11 36.6(7) 1_555 1_555 1_555 yes
C10 FE2 C12 63.9(7) 1_555 1_555 1_555 yes
C10 FE2 C13 63.1(6) 1_555 1_555 1_555 yes
C10 FE2 C14 36.2(7) 1_555 1_555 1_555 yes
C11 FE2 C12 40.3(8) 1_555 1_555 1_555 yes
C11 FE2 C13 64.8(6) 1_555 1_555 1_555 yes
C11 FE2 C14 62.4(6) 1_555 1_555 1_555 yes
C12 FE2 C13 38.5(8) 1_555 1_555 1_555 yes
C12 FE2 C14 64.4(6) 1_555 1_555 1_555 yes
C13 FE2 C14 38.9(8) 1_555 1_555 1_555 yes
FE2 FE3 FE4 82.71(6) 1_555 1_555 1_555 yes
FE2 FE3 C2 49.5(3) 1_555 1_555 1_555 yes
FE2 FE3 C3 51.1(3) 1_555 1_555 1_555 yes
FE2 FE3 C4 80.6(2) 1_555 1_555 1_555 yes
FE2 FE3 C15 169.2(4) 1_555 1_555 1_555 yes
FE2 FE3 C16 138.7(5) 1_555 1_555 1_555 yes
FE2 FE3 C17 107.4(4) 1_555 1_555 1_555 yes
FE2 FE3 C18 104.5(5) 1_555 1_555 1_555 yes
FE2 FE3 C19 131.2(6) 1_555 1_555 1_555 yes
FE4 FE3 C2 81.3(3) 1_555 1_555 1_555 yes
FE4 FE3 C3 51.8(3) 1_555 1_555 1_555 yes
FE4 FE3 C4 49.4(3) 1_555 1_555 1_555 yes
FE4 FE3 C15 105.4(4) 1_555 1_555 1_555 yes
FE4 FE3 C16 131.0(5) 1_555 1_555 1_555 yes
FE4 FE3 C17 169.4(5) 1_555 1_555 1_555 yes
FE4 FE3 C18 143.2(5) 1_555 1_555 1_555 yes
FE4 FE3 C19 110.1(5) 1_555 1_555 1_555 yes
C2 FE3 C3 88.7(4) 1_555 1_555 1_555 yes
C2 FE3 C4 43.8(4) 1_555 1_555 1_555 yes
C2 FE3 C15 137.9(6) 1_555 1_555 1_555 yes
C2 FE3 C16 105.6(5) 1_555 1_555 1_555 yes
C2 FE3 C17 102.8(5) 1_555 1_555 1_555 yes
C2 FE3 C18 130.9(6) 1_555 1_555 1_555 yes
C2 FE3 C19 168.5(5) 1_555 1_555 1_555 yes
C3 FE3 C4 88.5(4) 1_555 1_555 1_555 yes
C3 FE3 C15 128.6(6) 1_555 1_555 1_555 yes
C3 FE3 C16 165.6(5) 1_555 1_555 1_555 yes
C3 FE3 C17 137.3(5) 1_555 1_555 1_555 yes
C3 FE3 C18 104.8(5) 1_555 1_555 1_555 yes
C3 FE3 C19 99.3(5) 1_555 1_555 1_555 yes
C4 FE3 C15 110.1(5) 1_555 1_555 1_555 yes
C4 FE3 C16 103.0(5) 1_555 1_555 1_555 yes
C4 FE3 C17 128.0(5) 1_555 1_555 1_555 yes
C4 FE3 C18 166.2(6) 1_555 1_555 1_555 yes
C4 FE3 C19 143.7(6) 1_555 1_555 1_555 yes
C15 FE3 C16 39.1(6) 1_555 1_555 1_555 yes
C15 FE3 C17 65.0(6) 1_555 1_555 1_555 yes
C15 FE3 C18 64.7(6) 1_555 1_555 1_555 yes
C15 FE3 C19 39.5(6) 1_555 1_555 1_555 yes
C16 FE3 C17 38.7(6) 1_555 1_555 1_555 yes
C16 FE3 C18 64.6(6) 1_555 1_555 1_555 yes
C16 FE3 C19 66.3(6) 1_555 1_555 1_555 yes
C17 FE3 C18 38.4(6) 1_555 1_555 1_555 yes
C17 FE3 C19 65.8(6) 1_555 1_555 1_555 yes
C18 FE3 C19 39.0(6) 1_555 1_555 1_555 yes
FE1 FE4 FE3 82.59(6) 1_555 1_555 1_555 yes
FE1 FE4 C1 49.2(3) 1_555 1_555 1_555 yes
FE1 FE4 C3 80.8(3) 1_555 1_555 1_555 yes
FE1 FE4 C4 51.1(2) 1_555 1_555 1_555 yes
FE1 FE4 C20 166.7(4) 1_555 1_555 1_555 yes
FE1 FE4 C21 126.9(4) 1_555 1_555 1_555 yes
FE1 FE4 C22 103.2(4) 1_555 1_555 1_555 yes
FE1 FE4 C23 112.3(4) 1_555 1_555 1_555 yes
FE1 FE4 C24 146.6(4) 1_555 1_555 1_555 yes
FE3 FE4 C1 80.6(3) 1_555 1_555 1_555 yes
FE3 FE4 C3 49.3(3) 1_555 1_555 1_555 yes
FE3 FE4 C4 51.3(3) 1_555 1_555 1_555 yes
FE3 FE4 C20 102.7(4) 1_555 1_555 1_555 yes
FE3 FE4 C21 112.7(5) 1_555 1_555 1_555 yes
FE3 FE4 C22 146.3(6) 1_555 1_555 1_555 yes
FE3 FE4 C23 163.2(5) 1_555 1_555 1_555 yes
FE3 FE4 C24 124.8(4) 1_555 1_555 1_555 yes
C1 FE4 C3 43.7(4) 1_555 1_555 1_555 yes
C1 FE4 C4 87.7(4) 1_555 1_555 1_555 yes
C1 FE4 C20 143.3(5) 1_555 1_555 1_555 yes
C1 FE4 C21 166.3(5) 1_555 1_555 1_555 yes
C1 FE4 C22 128.4(6) 1_555 1_555 1_555 yes
C1 FE4 C23 102.9(5) 1_555 1_555 1_555 yes
C1 FE4 C24 111.2(5) 1_555 1_555 1_555 yes
C3 FE4 C4 88.0(4) 1_555 1_555 1_555 yes
C3 FE4 C20 112.0(5) 1_555 1_555 1_555 yes
C3 FE4 C21 148.2(5) 1_555 1_555 1_555 yes
C3 FE4 C22 163.8(7) 1_555 1_555 1_555 yes
C3 FE4 C23 123.2(6) 1_555 1_555 1_555 yes
C3 FE4 C24 102.2(5) 1_555 1_555 1_555 yes
C4 FE4 C20 123.3(5) 1_555 1_555 1_555 yes
C4 FE4 C21 98.2(4) 1_555 1_555 1_555 yes
C4 FE4 C22 106.8(6) 1_555 1_555 1_555 yes
C4 FE4 C23 144.4(6) 1_555 1_555 1_555 yes
C4 FE4 C24 160.4(5) 1_555 1_555 1_555 yes
C20 FE4 C21 39.7(5) 1_555 1_555 1_555 yes
C20 FE4 C22 65.6(6) 1_555 1_555 1_555 yes
C20 FE4 C23 64.6(5) 1_555 1_555 1_555 yes
C20 FE4 C24 37.3(5) 1_555 1_555 1_555 yes
C21 FE4 C22 38.0(6) 1_555 1_555 1_555 yes
C21 FE4 C23 65.3(6) 1_555 1_555 1_555 yes
C21 FE4 C24 64.4(5) 1_555 1_555 1_555 yes
C22 FE4 C23 40.8(6) 1_555 1_555 1_555 yes
C22 FE4 C24 65.8(6) 1_555 1_555 1_555 yes
C23 FE4 C24 38.5(6) 1_555 1_555 1_555 yes
FE1 C1 FE2 79.4(4) 1_555 1_555 1_555 yes
FE1 C1 FE4 79.2(4) 1_555 1_555 1_555 yes
FE1 C1 C3 118.4(7) 1_555 1_555 1_555 yes
FE2 C1 FE4 112.5(5) 1_555 1_555 1_555 yes
FE2 C1 C3 67.8(5) 1_555 1_555 1_555 yes
FE4 C1 C3 68.4(5) 1_555 1_555 1_555 yes
FE1 C2 FE2 78.8(4) 1_555 1_555 1_555 yes
FE1 C2 FE3 111.9(5) 1_555 1_555 1_555 yes
FE1 C2 C4 67.4(5) 1_555 1_555 1_555 yes
FE2 C2 FE3 78.9(4) 1_555 1_555 1_555 yes
FE2 C2 C4 117.1(7) 1_555 1_555 1_555 yes
FE3 C2 C4 68.1(5) 1_555 1_555 1_555 yes
FE2 C3 FE3 79.2(4) 1_555 1_555 1_555 yes
FE2 C3 FE4 112.1(4) 1_555 1_555 1_555 yes
FE2 C3 C1 67.8(5) 1_555 1_555 1_555 yes
FE3 C3 FE4 79.0(3) 1_555 1_555 1_555 yes
FE3 C3 C1 117.6(7) 1_555 1_555 1_555 yes
FE4 C3 C1 67.8(5) 1_555 1_555 1_555 yes
FE1 C4 FE3 112.7(4) 1_555 1_555 1_555 yes
FE1 C4 FE4 79.4(3) 1_555 1_555 1_555 yes
FE1 C4 C2 68.7(5) 1_555 1_555 1_555 yes
FE3 C4 FE4 79.3(3) 1_555 1_555 1_555 yes
FE3 C4 C2 68.1(5) 1_555 1_555 1_555 yes
FE4 C4 C2 118.9(6) 1_555 1_555 1_555 yes
FE1 C5 C6 68(1) 1_555 1_555 1_555 yes
FE1 C5 C9 72.5(10) 1_555 1_555 1_555 yes
C6 C5 C9 107(2) 1_555 1_555 1_555 yes
FE1 C6 C5 73(1) 1_555 1_555 1_555 yes
FE1 C6 C7 72(1) 1_555 1_555 1_555 yes
C5 C6 C7 107(2) 1_555 1_555 1_555 yes
FE1 C7 C6 69(1) 1_555 1_555 1_555 yes
FE1 C7 C8 73(1) 1_555 1_555 1_555 yes
C6 C7 C8 110(2) 1_555 1_555 1_555 yes
FE1 C8 C7 71(1) 1_555 1_555 1_555 yes
FE1 C8 C9 70(1) 1_555 1_555 1_555 yes
C7 C8 C9 106(2) 1_555 1_555 1_555 yes
FE1 C9 C5 71.3(10) 1_555 1_555 1_555 yes
FE1 C9 C8 69.9(9) 1_555 1_555 1_555 yes
C5 C9 C8 107(2) 1_555 1_555 1_555 yes
FE2 C10 C11 71.3(9) 1_555 1_555 1_555 yes
FE2 C10 C14 72.4(8) 1_555 1_555 1_555 yes
C11 C10 C14 112(1) 1_555 1_555 1_555 yes
FE2 C11 C10 72.2(8) 1_555 1_555 1_555 yes
FE2 C11 C12 69.7(8) 1_555 1_555 1_555 yes
C10 C11 C12 107(1) 1_555 1_555 1_555 yes
FE2 C12 C11 70.0(8) 1_555 1_555 1_555 yes
FE2 C12 C13 70.0(9) 1_555 1_555 1_555 yes
C11 C12 C13 105(1) 1_555 1_555 1_555 yes
FE2 C13 C12 71.5(9) 1_555 1_555 1_555 yes
FE2 C13 C14 72.3(8) 1_555 1_555 1_555 yes
C12 C13 C14 108(1) 1_555 1_555 1_555 yes
FE2 C14 C10 71.4(9) 1_555 1_555 1_555 yes
FE2 C14 C13 68.7(8) 1_555 1_555 1_555 yes
C10 C14 C13 107(1) 1_555 1_555 1_555 yes
FE3 C15 C16 70.8(7) 1_555 1_555 1_555 yes
FE3 C15 C19 70.3(7) 1_555 1_555 1_555 yes
C16 C15 C19 108(1) 1_555 1_555 1_555 yes
FE3 C16 C15 70.0(7) 1_555 1_555 1_555 yes
FE3 C16 C17 69.7(7) 1_555 1_555 1_555 yes
C15 C16 C17 106(1) 1_555 1_555 1_555 yes
FE3 C17 C16 71.6(8) 1_555 1_555 1_555 yes
FE3 C17 C18 70.5(7) 1_555 1_555 1_555 yes
C16 C17 C18 108(1) 1_555 1_555 1_555 yes
FE3 C18 C17 71.0(7) 1_555 1_555 1_555 yes
FE3 C18 C19 71.4(8) 1_555 1_555 1_555 yes
C17 C18 C19 110(1) 1_555 1_555 1_555 yes
FE3 C19 C15 70.1(7) 1_555 1_555 1_555 yes
FE3 C19 C18 69.6(7) 1_555 1_555 1_555 yes
C15 C19 C18 105(1) 1_555 1_555 1_555 yes
FE4 C20 C21 70.1(7) 1_555 1_555 1_555 yes
FE4 C20 C24 72.7(7) 1_555 1_555 1_555 yes
C21 C20 C24 108(1) 1_555 1_555 1_555 yes
FE4 C21 C20 70.2(6) 1_555 1_555 1_555 yes
FE4 C21 C22 70.4(7) 1_555 1_555 1_555 yes
C20 C21 C22 108(1) 1_555 1_555 1_555 yes
FE4 C22 C21 71.6(7) 1_555 1_555 1_555 yes
FE4 C22 C23 70.2(7) 1_555 1_555 1_555 yes
C21 C22 C23 106(1) 1_555 1_555 1_555 yes
FE4 C23 C22 69.1(7) 1_555 1_555 1_555 yes
FE4 C23 C24 72.1(7) 1_555 1_555 1_555 yes
C22 C23 C24 106(1) 1_555 1_555 1_555 yes
FE4 C24 C20 70.0(7) 1_555 1_555 1_555 yes
FE4 C24 C23 69.4(7) 1_555 1_555 1_555 yes
C20 C24 C23 109(1) 1_555 1_555 1_555 yes

loop_
_geom_bond_atom_site_label_1
_geom_bond_atom_site_label_2
_geom_bond_distance
_geom_bond_site_symmetry_1
_geom_bond_site_symmetry_2
_geom_bond_publ_flag
FE1 FE2 2.491(2) 1_555 1_555 yes
FE1 FE4 2.500(2) 1_555 1_555 yes
FE1 C1 1.926(10) 1_555 1_555 yes
FE1 C2 1.996(9) 1_555 1_555 yes
FE1 C4 1.978(8) 1_555 1_555 yes
FE1 C5 2.06(1) 1_555 1_555 yes
FE1 C6 2.01(2) 1_555 1_555 yes
FE1 C7 2.04(2) 1_555 1_555 yes
FE1 C8 2.06(1) 1_555 1_555 yes
FE1 C9 2.07(1) 1_555 1_555 yes
FE2 FE3 2.490(2) 1_555 1_555 yes
FE2 C1 1.974(9) 1_555 1_555 yes
FE2 C2 1.93(1) 1_555 1_555 yes
FE2 C3 1.974(9) 1_555 1_555 yes
FE2 C10 2.07(1) 1_555 1_555 yes
FE2 C11 2.06(1) 1_555 1_555 yes
FE2 C12 2.05(1) 1_555 1_555 yes
FE2 C13 2.04(1) 1_555 1_555 yes
FE2 C14 2.08(1) 1_555 1_555 yes
FE3 FE4 2.504(2) 1_555 1_555 yes
FE3 C2 1.989(9) 1_555 1_555 yes
FE3 C3 1.933(10) 1_555 1_555 yes
FE3 C4 1.989(9) 1_555 1_555 yes
FE3 C15 2.10(1) 1_555 1_555 yes
FE3 C16 2.11(1) 1_555 1_555 yes
FE3 C17 2.09(1) 1_555 1_555 yes
FE3 C18 2.08(1) 1_555 1_555 yes
FE3 C19 2.11(1) 1_555 1_555 yes
FE4 C1 1.995(9) 1_555 1_555 yes
FE4 C3 2.004(9) 1_555 1_555 yes
FE4 C4 1.935(9) 1_555 1_555 yes
FE4 C20 2.09(1) 1_555 1_555 yes
FE4 C21 2.09(1) 1_555 1_555 yes
FE4 C22 2.07(1) 1_555 1_555 yes
FE4 C23 2.09(1) 1_555 1_555 yes
FE4 C24 2.12(1) 1_555 1_555 yes
C1 C3 1.49(1) 1_555 1_555 yes
C2 C4 1.49(1) 1_555 1_555 yes
C5 C6 1.32(4) 1_555 1_555 yes
C5 C9 1.28(3) 1_555 1_555 yes
C6 C7 1.33(4) 1_555 1_555 yes
C7 C8 1.25(4) 1_555 1_555 yes
C8 C9 1.39(4) 1_555 1_555 yes
C10 C11 1.30(2) 1_555 1_555 yes
C10 C14 1.29(2) 1_555 1_555 yes
C11 C12 1.42(3) 1_555 1_555 yes
C12 C13 1.35(3) 1_555 1_555 yes
C13 C14 1.37(3) 1_555 1_555 yes
C15 C16 1.41(2) 1_555 1_555 yes
C15 C19 1.42(2) 1_555 1_555 yes
C16 C17 1.39(2) 1_555 1_555 yes
C17 C18 1.37(2) 1_555 1_555 yes
C18 C19 1.40(2) 1_555 1_555 yes
C20 C21 1.42(2) 1_555 1_555 yes
C20 C24 1.35(2) 1_555 1_555 yes
C21 C22 1.36(2) 1_555 1_555 yes
C22 C23 1.45(2) 1_555 1_555 yes
C23 C24 1.39(2) 1_555 1_555 yes

loop_
_geom_contact_atom_site_label_1
_geom_contact_atom_site_label_2
_geom_contact_distance
_geom_contact_site_symmetry_1
_geom_contact_site_symmetry_2
FE3 FE4 2.504(2) 1_555 1_555
C7 C20 3.59(2) 1_555 3_656
C9 C12 3.54(2) 1_555 2_556
C11 C15 3.53(2) 1_555 6_555
